data_7053966
loop_
_publ_author_name
'Ostrowska, Katarzyna'
'Ka\'zmierska, Alicja'
'R\;apa\/la-Kozik, Maria'
'Kalinowska-T\/lu\'scik, Justyna'

_publ_section_title
;
 Ratiometric fluorescent Zn2+ and In3+ receptors of fused pyrazine with an
 aminopropanol chain in acetonitrile
;
_journal_issue 1
_journal_name_full 'New Journal of Chemistry'
_journal_page_first 213
_journal_paper_doi 10.1039/c3nj00750b
_journal_volume 38
_journal_year 2014
_chemical_formula_moiety 'C26 H23 N5 O2'
_chemical_formula_sum 'C26 H23 N5 O2'
_chemical_formula_weight 437.49
_chemical_name_systematic
;
(E)-1-benzyl-3-[(3-hydroxypropylamino)-phenylmethylidene]-1,3-dihydro-2H-
pyrido[2,3-b]pyrrolo[3,2-e]pyrazin-2-one-
pyrido[3,4-b]pyrrolo[3,2-e]pyrazin-2-one
;
_space_group_IT_number 14
_symmetry_cell_setting monoclinic
_symmetry_space_group_name_Hall '-P 2ybc'
_symmetry_space_group_name_H-M 'P 1 21/c 1'
_atom_sites_solution_hydrogens geom
_atom_sites_solution_primary direct
_atom_sites_solution_secondary difmap
_audit_creation_date 2012-06-26T16:46:49-00:00
_audit_creation_method 'WinGX routine CIF_UPDATE'
_cell_angle_alpha 90
_cell_angle_beta 106.341(1)
_cell_angle_gamma 90
_cell_formula_units_Z 4
_cell_length_a 9.1766(1)
_cell_length_b 11.1148(1)
_cell_length_c 21.7846(2)
_cell_measurement_temperature 110(2)
_cell_volume 2132.19(4)
_computing_structure_refinement 'SHELXL-97 (Sheldrick, 1997)'
_diffrn_ambient_temperature 110(2)
_diffrn_detector_area_resol_mean 10.3756
_diffrn_measured_fraction_theta_full 0.999
_diffrn_measured_fraction_theta_max 0.999
_diffrn_measurement_device_type 'SuperNova, Dual, Cu at zero, Atlas'
_diffrn_measurement_method '\w scans'
_diffrn_radiation_monochromator graphite
_diffrn_radiation_type MoK\a
_diffrn_radiation_wavelength 0.71073
_diffrn_reflns_av_R_equivalents 0.0325
_diffrn_reflns_av_unetI/netI 0.0224
_diffrn_reflns_limit_h_max 12
_diffrn_reflns_limit_h_min -12
_diffrn_reflns_limit_k_max 14
_diffrn_reflns_limit_k_min -14
_diffrn_reflns_limit_l_max 29
_diffrn_reflns_limit_l_min -29
_diffrn_reflns_number 32725
_diffrn_reflns_theta_full 28.5
_diffrn_reflns_theta_max 28.5
_diffrn_reflns_theta_min 2.9
_exptl_absorpt_coefficient_mu 0.089
_exptl_absorpt_correction_T_max 1
_exptl_absorpt_correction_T_min 0.75197
_exptl_absorpt_correction_type multi-scan
_exptl_absorpt_process_details
;
CrysAlisPro, Oxford Diffraction Ltd.,
Version 1.171.33.66.
Empirical absorption correction using spherical harmonics,
implemented in SCALE3 ABSPACK scaling algorithm.
;
_exptl_crystal_colour yellow
_exptl_crystal_density_diffrn 1.363
_exptl_crystal_density_method 'not measured'
_exptl_crystal_description prism
_exptl_crystal_F_000 920
_exptl_crystal_size_max 0.45
_exptl_crystal_size_mid 0.3
_exptl_crystal_size_min 0.3
_refine_diff_density_max 0.362
_refine_diff_density_min -0.192
_refine_diff_density_rms 0.045
_refine_ls_extinction_method none
_refine_ls_goodness_of_fit_ref 1.034
_refine_ls_hydrogen_treatment mixed
_refine_ls_matrix_type full
_refine_ls_number_parameters 323
_refine_ls_number_reflns 5395
_refine_ls_number_restraints 7
_refine_ls_restrained_S_all 1.033
_refine_ls_R_factor_all 0.0498
_refine_ls_R_factor_gt 0.0392
_refine_ls_shift/su_max 0
_refine_ls_shift/su_mean 0
_refine_ls_structure_factor_coef Fsqd
_refine_ls_weighting_details 'calc w=1/[\s^2^(Fo^2^)+(0.0441P)^2^+0.9399P] where P=(Fo^2^+2Fc^2^)/3'
_refine_ls_weighting_scheme calc
_refine_ls_wR_factor_gt 0.0952
_refine_ls_wR_factor_ref 0.1026
_reflns_number_gt 4494
_reflns_number_total 5395
_reflns_threshold_expression >2sigma(I)
_cod_data_source_file c3nj00750b.txt
_cod_data_source_block new2
_cod_original_sg_symbol_H-M 'P 21/c'
_cod_database_code 7053966

loop_
_symmetry_equiv_pos_as_xyz
'x, y, z'
'-x, y+1/2, -z+1/2'
'-x, -y, -z'
'x, -y-1/2, z-1/2'

loop_
_atom_site_label
_atom_site_type_symbol
_atom_site_fract_x
_atom_site_fract_y
_atom_site_fract_z
_atom_site_U_iso_or_equiv
_atom_site_adp_type
_atom_site_occupancy
_atom_site_symmetry_multiplicity
_atom_site_calc_flag
_atom_site_refinement_flags
_atom_site_disorder_assembly
_atom_site_disorder_group
O2 O 0.42106(10) 0.31839(8) 0.36151(4) 0.0241(2) Uani 1 1 d . . .
N4 N 0.82950(11) 0.60008(9) 0.43785(4) 0.0165(2) Uani 1 1 d . . .
N9 N 0.75108(11) 0.48242(9) 0.54425(5) 0.0176(2) Uani 1 1 d . . .
O39 O 1.12875(10) 0.73551(9) 0.25998(4) 0.0245(2) Uani 1 1 d . . .
N1 N 0.57149(11) 0.37894(9) 0.46065(5) 0.0173(2) Uani 1 1 d . . .
N30 N 0.72416(11) 0.57213(10) 0.30034(5) 0.0195(2) Uani 1 1 d . B .
C3A C 0.72169(12) 0.51841(10) 0.43030(5) 0.0154(2) Uani 1 1 d . . .
C5 C 1.02017(13) 0.71273(11) 0.51683(6) 0.0186(2) Uani 1 1 d . . .
H5 H 1.0519 0.7517 0.484 0.022 Uiso 1 1 calc R . .
C4A C 0.90215(13) 0.62709(10) 0.50129(5) 0.0164(2) Uani 1 1 d . . .
C8 C 0.93884(14) 0.60633(11) 0.61549(6) 0.0208(2) Uani 1 1 d . . .
H8 H 0.9102 0.5697 0.6498 0.025 Uiso 1 1 calc R . .
N7 N 1.04866(12) 0.68789(10) 0.62979(5) 0.0221(2) Uani 1 1 d . . .
C8A C 0.86209(13) 0.57063(11) 0.55284(5) 0.0173(2) Uani 1 1 d . . .
C9A C 0.68654(12) 0.45954(10) 0.48432(5) 0.0158(2) Uani 1 1 d . . .
C10 C 0.51200(13) 0.29517(11) 0.49922(6) 0.0195(2) Uani 1 1 d . . .
H10A H 0.4119 0.2649 0.4736 0.023 Uiso 1 1 calc R . .
H10B H 0.4969 0.3382 0.5368 0.023 Uiso 1 1 calc R . .
C30 C 0.61741(13) 0.50119(10) 0.31075(5) 0.0160(2) Uani 1 1 d . . .
C11 C 0.61764(13) 0.18992(11) 0.52190(5) 0.0178(2) Uani 1 1 d . . .
C3 C 0.61913(13) 0.47172(10) 0.37335(5) 0.0165(2) Uani 1 1 d . . .
C2 C 0.52290(13) 0.38222(11) 0.39276(5) 0.0179(2) Uani 1 1 d . . .
C31 C 0.49445(13) 0.45767(10) 0.25465(5) 0.0166(2) Uani 1 1 d . . .
C16 C 0.70770(14) 0.18500(11) 0.58508(6) 0.0205(2) Uani 1 1 d . . .
H16 H 0.7024 0.2479 0.6139 0.025 Uiso 1 1 calc R . .
C6 C 1.08892(14) 0.73928(11) 0.58008(6) 0.0209(2) Uani 1 1 d . . .
H6 H 1.1689 0.7966 0.5896 0.025 Uiso 1 1 calc R . .
C37 C 0.72658(14) 0.62235(13) 0.23829(6) 0.0240(3) Uani 1 1 d . . .
H37A H 0.6827 0.7044 0.2338 0.029 Uiso 1 1 calc R A 1
H37B H 0.6626 0.572 0.2035 0.029 Uiso 1 1 calc R A 1
C12 C 0.62729(15) 0.09706(12) 0.48015(6) 0.0240(3) Uani 1 1 d . . .
H12 H 0.5662 0.0994 0.437 0.029 Uiso 1 1 calc R . .
C36 C 0.52046(14) 0.36701(12) 0.21486(6) 0.0216(2) Uani 1 1 d . . .
H36 H 0.6177 0.3305 0.2234 0.026 Uiso 1 1 calc R . .
C15 C 0.80543(15) 0.08841(12) 0.60620(6) 0.0259(3) Uani 1 1 d . . .
H15 H 0.8659 0.0852 0.6494 0.031 Uiso 1 1 calc R . .
C33 C 0.23697(14) 0.47645(12) 0.18828(6) 0.0248(3) Uani 1 1 d . . .
H33 H 0.1407 0.5149 0.1786 0.03 Uiso 1 1 calc R . .
C32 C 0.35240(14) 0.51272(11) 0.24138(6) 0.0212(2) Uani 1 1 d . . .
H32 H 0.3346 0.5746 0.2685 0.025 Uiso 1 1 calc R . .
C14 C 0.81477(17) -0.00322(13) 0.56428(7) 0.0296(3) Uani 1 1 d . . .
H14 H 0.882 -0.0689 0.5786 0.036 Uiso 1 1 calc R . .
C35 C 0.40315(15) 0.33018(13) 0.16249(6) 0.0258(3) Uani 1 1 d . . .
H35 H 0.42 0.2676 0.1356 0.031 Uiso 1 1 calc R . .
C13 C 0.72551(17) 0.00144(12) 0.50135(7) 0.0301(3) Uani 1 1 d . . .
H13 H 0.7317 -0.0613 0.4726 0.036 Uiso 1 1 calc R . .
C34 C 0.26159(15) 0.38450(13) 0.14947(6) 0.0257(3) Uani 1 1 d . . .
H34 H 0.1815 0.3586 0.1139 0.031 Uiso 1 1 calc R . .
H39 H 1.1097(18) 0.7585(15) 0.2192(8) 0.031 Uiso 1 1 d . . .
H30 H 0.7921(18) 0.6015(15) 0.3353(8) 0.031 Uiso 1 1 d . . .
C38A C 0.88656(16) 0.62799(15) 0.23144(7) 0.0186(3) Uani 0.88 1 d P B 1
H38A H 0.8806 0.6433 0.186 0.022 Uiso 0.88 1 calc PR B 1
H38B H 0.9358 0.5488 0.2431 0.022 Uiso 0.88 1 calc PR B 1
C39A C 0.98565(16) 0.72466(16) 0.27256(7) 0.0200(3) Uani 0.88 1 d P B 1
H39A H 0.9321 0.8029 0.2643 0.024 Uiso 0.88 1 calc PR B 1
H39B H 1.0018 0.7047 0.3183 0.024 Uiso 0.88 1 calc PR B 1
C38B C 0.856(2) 0.6918(17) 0.2367(7) 0.046(3) Uani 0.12 1 d PU B 2
H38C H 0.8477 0.7058 0.191 0.055 Uiso 0.12 1 calc PR B 2
H38D H 0.8433 0.7713 0.2551 0.055 Uiso 0.12 1 calc PR B 2
C39B C 1.001(2) 0.6581(17) 0.2644(7) 0.048(4) Uani 0.12 1 d PU B 2
H39C H 1.0153 0.5787 0.2464 0.057 Uiso 0.12 1 calc PR B 2
H39D H 1.0114 0.6455 0.3105 0.057 Uiso 0.12 1 calc PR B 2

loop_
_atom_site_aniso_label
_atom_site_aniso_U_11
_atom_site_aniso_U_22
_atom_site_aniso_U_33
_atom_site_aniso_U_23
_atom_site_aniso_U_13
_atom_site_aniso_U_12
O2 0.0255(5) 0.0260(5) 0.0198(4) -0.0011(3) 0.0050(4) -0.0083(4)
N4 0.0160(4) 0.0183(5) 0.0148(4) 0.0009(4) 0.0036(4) 0.0023(4)
N9 0.0172(5) 0.0203(5) 0.0154(4) 0.0014(4) 0.0049(4) 0.0024(4)
O39 0.0182(4) 0.0369(5) 0.0183(4) 0.0023(4) 0.0048(3) -0.0029(4)
N1 0.0176(5) 0.0200(5) 0.0145(4) 0.0030(4) 0.0047(4) -0.0006(4)
N30 0.0183(5) 0.0263(5) 0.0127(4) 0.0025(4) 0.0023(4) -0.0042(4)
C3A 0.0152(5) 0.0176(5) 0.0136(5) 0.0016(4) 0.0043(4) 0.0036(4)
C5 0.0169(5) 0.0196(5) 0.0192(5) 0.0004(4) 0.0051(4) 0.0021(4)
C4A 0.0158(5) 0.0176(5) 0.0156(5) 0.0000(4) 0.0041(4) 0.0041(4)
C8 0.0204(6) 0.0265(6) 0.0154(5) -0.0009(4) 0.0050(4) 0.0028(5)
N7 0.0202(5) 0.0269(6) 0.0185(5) -0.0037(4) 0.0043(4) 0.0030(4)
C8A 0.0155(5) 0.0202(6) 0.0158(5) 0.0005(4) 0.0040(4) 0.0032(4)
C9A 0.0152(5) 0.0166(5) 0.0163(5) 0.0024(4) 0.0055(4) 0.0034(4)
C10 0.0181(5) 0.0224(6) 0.0195(5) 0.0062(4) 0.0078(4) 0.0012(4)
C30 0.0154(5) 0.0172(5) 0.0153(5) 0.0009(4) 0.0041(4) 0.0029(4)
C11 0.0176(5) 0.0187(5) 0.0186(5) 0.0034(4) 0.0077(4) -0.0012(4)
C3 0.0159(5) 0.0184(5) 0.0153(5) 0.0014(4) 0.0042(4) 0.0002(4)
C2 0.0185(5) 0.0201(6) 0.0154(5) 0.0016(4) 0.0052(4) 0.0022(4)
C31 0.0168(5) 0.0197(5) 0.0130(5) 0.0023(4) 0.0034(4) -0.0015(4)
C16 0.0251(6) 0.0199(6) 0.0173(5) 0.0010(4) 0.0074(5) 0.0004(5)
C6 0.0177(5) 0.0221(6) 0.0223(6) -0.0033(5) 0.0047(5) 0.0015(5)
C37 0.0218(6) 0.0344(7) 0.0146(5) 0.0065(5) 0.0033(4) -0.0055(5)
C12 0.0293(6) 0.0251(6) 0.0173(6) -0.0003(5) 0.0062(5) -0.0016(5)
C36 0.0194(6) 0.0256(6) 0.0205(6) -0.0019(5) 0.0068(5) 0.0002(5)
C15 0.0293(6) 0.0272(7) 0.0196(6) 0.0049(5) 0.0044(5) 0.0048(5)
C33 0.0162(5) 0.0296(7) 0.0261(6) 0.0064(5) 0.0020(5) -0.0006(5)
C32 0.0199(6) 0.0222(6) 0.0216(6) -0.0004(5) 0.0058(5) 0.0007(5)
C14 0.0347(7) 0.0253(7) 0.0304(7) 0.0055(5) 0.0116(6) 0.0100(6)
C35 0.0282(6) 0.0319(7) 0.0190(6) -0.0062(5) 0.0097(5) -0.0065(5)
C13 0.0433(8) 0.0243(7) 0.0257(7) -0.0033(5) 0.0148(6) 0.0037(6)
C34 0.0225(6) 0.0372(7) 0.0156(5) 0.0013(5) 0.0026(5) -0.0095(5)
C38A 0.0217(7) 0.0209(7) 0.0141(6) -0.0026(6) 0.0065(5) -0.0041(6)
C39A 0.0199(7) 0.0243(8) 0.0175(6) -0.0052(6) 0.0078(5) -0.0057(6)
C38B 0.078(9) 0.040(9) 0.029(7) -0.006(6) 0.029(7) -0.018(8)
C39B 0.081(10) 0.039(9) 0.030(7) -0.008(6) 0.026(7) -0.028(8)

loop_
_atom_type_symbol
_atom_type_description
_atom_type_scat_dispersion_real
_atom_type_scat_dispersion_imag
_atom_type_scat_source
C C 0.0033 0.0016 'International Tables Vol C Tables 4.2.6.8 and 6.1.1.4'
H H 0 0 'International Tables Vol C Tables 4.2.6.8 and 6.1.1.4'
N N 0.0061 0.0033 'International Tables Vol C Tables 4.2.6.8 and 6.1.1.4'
O O 0.0106 0.006 'International Tables Vol C Tables 4.2.6.8 and 6.1.1.4'

loop_
_geom_angle_atom_site_label_1
_geom_angle_atom_site_label_2
_geom_angle_atom_site_label_3
_geom_angle
C3A N4 C4A 113.99(10)
C9A N9 C8A 112.58(10)
C39A O39 C39B 31.2(8)
C39A O39 H39 106.4(10)
C39B O39 H39 107.1(12)
C9A N1 C2 110.99(9)
C9A N1 C10 125.04(10)
C2 N1 C10 123.87(10)
C30 N30 C37 125.93(10)
C30 N30 H30 116.1(10)
C37 N30 H30 117.1(10)
N4 C3A C3 130.31(10)
N4 C3A C9A 122.43(10)
C3 C3A C9A 107.25(10)
C6 C5 C4A 119.34(11)
C6 C5 H5 120.3
C4A C5 H5 120.3
N4 C4A C5 120.43(10)
N4 C4A C8A 122.17(10)
C5 C4A C8A 117.40(10)
N7 C8 C8A 124.15(11)
N7 C8 H8 117.9
C8A C8 H8 117.9
C8 N7 C6 117.23(10)
N9 C8A C8 118.60(10)
N9 C8A C4A 123.24(10)
C8 C8A C4A 118.16(11)
N9 C9A N1 126.30(10)
N9 C9A C3A 125.54(11)
N1 C9A C3A 108.14(10)
N1 C10 C11 111.89(9)
N1 C10 H10A 109.2
C11 C10 H10A 109.2
N1 C10 H10B 109.2
C11 C10 H10B 109.2
H10A C10 H10B 107.9
N30 C30 C3 120.00(10)
N30 C30 C31 118.55(10)
C3 C30 C31 121.42(10)
C16 C11 C12 119.11(11)
C16 C11 C10 120.08(11)
C12 C11 C10 120.81(11)
C30 C3 C3A 125.89(10)
C30 C3 C2 126.63(10)
C3A C3 C2 107.38(9)
O2 C2 N1 122.29(11)
O2 C2 C3 131.50(11)
N1 C2 C3 106.21(10)
C36 C31 C32 120.14(11)
C36 C31 C30 121.46(10)
C32 C31 C30 118.37(10)
C15 C16 C11 120.33(11)
C15 C16 H16 119.8
C11 C16 H16 119.8
N7 C6 C5 123.69(11)
N7 C6 H6 118.2
C5 C6 H6 118.2
C38B C37 N30 117.2(6)
C38B C37 C38A 30.7(8)
N30 C37 C38A 111.82(10)
C38B C37 H37A 79.5
N30 C37 H37A 109.3
C38A C37 H37A 109.3
C38B C37 H37B 127.4
N30 C37 H37B 109.3
C38A C37 H37B 109.3
H37A C37 H37B 107.9
C13 C12 C11 120.32(12)
C13 C12 H12 119.8
C11 C12 H12 119.8
C35 C36 C31 119.63(11)
C35 C36 H36 120.2
C31 C36 H36 120.2
C14 C15 C16 120.16(12)
C14 C15 H15 119.9
C16 C15 H15 119.9
C34 C33 C32 120.33(12)
C34 C33 H33 119.8
C32 C33 H33 119.8
C33 C32 C31 119.61(12)
C33 C32 H32 120.2
C31 C32 H32 120.2
C15 C14 C13 119.68(12)
C15 C14 H14 120.2
C13 C14 H14 120.2
C34 C35 C36 120.22(12)
C34 C35 H35 119.9
C36 C35 H35 119.9
C14 C13 C12 120.41(12)
C14 C13 H13 119.8
C12 C13 H13 119.8
C33 C34 C35 120.04(12)
C33 C34 H34 120
C35 C34 H34 120
C37 C38A C39A 113.87(13)
C37 C38A H38A 108.8
C39A C38A H38A 108.8
C37 C38A H38B 108.8
C39A C38A H38B 108.8
H38A C38A H38B 107.7
O39 C39A C38A 112.18(13)
O39 C39A H39A 109.2
C38A C39A H39A 109.2
O39 C39A H39B 109.2
C38A C39A H39B 109.2
H39A C39A H39B 107.9
C39B C38B C37 124.2(15)
C39B C38B H38C 106.3
C37 C38B H38C 106.3
C39B C38B H38D 106.3
C37 C38B H38D 106.3
H38C C38B H38D 106.4
C38B C39B O39 120.6(15)
C38B C39B H39C 107.2
O39 C39B H39C 107.2
C38B C39B H39D 107.2
O39 C39B H39D 107.2
H39C C39B H39D 106.8

loop_
_geom_bond_atom_site_label_1
_geom_bond_atom_site_label_2
_geom_bond_distance
O2 C2 1.2175(15)
N4 C3A 1.3184(15)
N4 C4A 1.3879(14)
N9 C9A 1.2979(15)
N9 C8A 1.3880(15)
O39 C39A 1.4200(16)
O39 C39B 1.481(15)
O39 H39 0.893(17)
N1 C9A 1.3698(15)
N1 C2 1.4200(14)
N1 C10 1.4591(14)
N30 C30 1.3257(15)
N30 C37 1.4684(15)
N30 H30 0.899(17)
C3A C3 1.4273(15)
C3A C9A 1.4598(15)
C5 C6 1.3763(16)
C5 C4A 1.4097(16)
C5 H5 0.95
C4A C8A 1.4221(16)
C8 N7 1.3258(16)
C8 C8A 1.4054(16)
C8 H8 0.95
N7 C6 1.3641(16)
C10 C11 1.5110(16)
C10 H10A 0.99
C10 H10B 0.99
C30 C3 1.3983(15)
C30 C31 1.4915(15)
C11 C16 1.3929(16)
C11 C12 1.3949(17)
C3 C2 1.4691(16)
C31 C36 1.3930(17)
C31 C32 1.3947(16)
C16 C15 1.3916(17)
C16 H16 0.95
C6 H6 0.95
C37 C38B 1.424(16)
C37 C38A 1.5181(19)
C37 H37A 0.99
C37 H37B 0.99
C12 C13 1.3859(19)
C12 H12 0.95
C36 C35 1.3918(17)
C36 H36 0.95
C15 C14 1.3867(19)
C15 H15 0.95
C33 C34 1.3849(19)
C33 C32 1.3903(17)
C33 H33 0.95
C32 H32 0.95
C14 C13 1.3860(19)
C14 H14 0.95
C35 C34 1.3875(19)
C35 H35 0.95
C13 H13 0.95
C34 H34 0.95
C38A C39A 1.525(2)
C38A H38A 0.99
C38A H38B 0.99
C39A H39A 0.99
C39A H39B 0.99
C38B C39B 1.35(3)
C38B H38C 0.99
C38B H38D 0.99
C39B H39C 0.99
C39B H39D 0.99

loop_
_geom_hbond_atom_site_label_D
_geom_hbond_atom_site_label_H
_geom_hbond_atom_site_label_A
_geom_hbond_distance_DH
_geom_hbond_distance_HA
_geom_hbond_distance_DA
_geom_hbond_angle_DHA
_geom_hbond_site_symmetry_A
N30 H30 N4 0.899(17) 2.162(17) 2.8939(14) 138.0(14) .
O39 H39 N7 0.893(17) 1.962(18) 2.8524(13) 174.7(15) 4_575

loop_
_geom_torsion_atom_site_label_1
_geom_torsion_atom_site_label_2
_geom_torsion_atom_site_label_3
_geom_torsion_atom_site_label_4
_geom_torsion
C4A N4 C3A C3 177.00(11)
C4A N4 C3A C9A -1.91(15)
C3A N4 C4A C5 179.90(10)
C3A N4 C4A C8A 0.00(15)
C6 C5 C4A N4 179.03(10)
C6 C5 C4A C8A -1.07(16)
C8A C8 N7 C6 -0.27(18)
C9A N9 C8A C8 178.53(10)
C9A N9 C8A C4A -1.37(15)
N7 C8 C8A N9 178.72(11)
N7 C8 C8A C4A -1.38(18)
N4 C4A C8A N9 1.78(17)
C5 C4A C8A N9 -178.12(10)
N4 C4A C8A C8 -178.11(10)
C5 C4A C8A C8 1.99(16)
C8A N9 C9A N1 -178.71(10)
C8A N9 C9A C3A -0.60(16)
C2 N1 C9A N9 176.69(11)
C10 N1 C9A N9 -6.82(18)
C2 N1 C9A C3A -1.69(12)
C10 N1 C9A C3A 174.80(10)
N4 C3A C9A N9 2.43(18)
C3 C3A C9A N9 -176.69(11)
N4 C3A C9A N1 -179.17(10)
C3 C3A C9A N1 1.70(12)
C9A N1 C10 C11 -75.79(14)
C2 N1 C10 C11 100.26(13)
C37 N30 C30 C3 -172.06(11)
C37 N30 C30 C31 6.00(18)
N1 C10 C11 C16 103.91(12)
N1 C10 C11 C12 -75.70(14)
N30 C30 C3 C3A 4.94(18)
C31 C30 C3 C3A -173.06(11)
N30 C30 C3 C2 -171.03(11)
C31 C30 C3 C2 10.97(18)
N4 C3A C3 C30 3.3(2)
C9A C3A C3 C30 -177.68(11)
N4 C3A C3 C2 179.90(11)
C9A C3A C3 C2 -1.07(12)
C9A N1 C2 O2 -179.62(11)
C10 N1 C2 O2 3.84(18)
C9A N1 C2 C3 1.01(13)
C10 N1 C2 C3 -175.53(10)
C30 C3 C2 O2 -2.6(2)
C3A C3 C2 O2 -179.20(12)
C30 C3 C2 N1 176.66(11)
C3A C3 C2 N1 0.09(12)
N30 C30 C31 C36 75.33(15)
C3 C30 C31 C36 -106.64(14)
N30 C30 C31 C32 -102.63(13)
C3 C30 C31 C32 75.40(15)
C12 C11 C16 C15 -0.26(18)
C10 C11 C16 C15 -179.87(11)
C8 N7 C6 C5 1.31(18)
C4A C5 C6 N7 -0.61(18)
C30 N30 C37 C38B -176.8(9)
C30 N30 C37 C38A -143.56(13)
C16 C11 C12 C13 -0.14(18)
C10 C11 C12 C13 179.47(12)
C32 C31 C36 C35 -1.18(18)
C30 C31 C36 C35 -179.10(11)
C11 C16 C15 C14 0.6(2)
C34 C33 C32 C31 1.35(19)
C36 C31 C32 C33 0.09(18)
C30 C31 C32 C33 178.08(11)
C16 C15 C14 C13 -0.5(2)
C31 C36 C35 C34 0.83(19)
C15 C14 C13 C12 0.1(2)
C11 C12 C13 C14 0.2(2)
C32 C33 C34 C35 -1.70(19)
C36 C35 C34 C33 0.6(2)
C38B C37 C38A C39A 34.8(12)
N30 C37 C38A C39A -72.00(16)
C39B O39 C39A C38A -33.3(12)
C37 C38A C39A O39 -173.92(11)
N30 C37 C38B C39B 46.6(19)
C38A C37 C38B C39B -40.7(15)
C37 C38B C39B O39 179.5(10)
C39A O39 C39B C38B 47.2(15)
